data_7213024
loop_
_publ_author_name
'Ikeda, Masazumi'
'Hamada, Masahiro'
'Yamashita, Takashi'
'Matsui, Katsuaki'
'Sato, Tatsunori'
'Ishibashi, Hiroyuki'

_publ_section_title
;
 Stereoselective synthesis of (3R*,3aS*,7aS*)-3-aryloctahydroindol-2-ones
 using radical cyclisation: a formal synthesis of (+-)-pancracine
;
_journal_issue 14
_journal_name_full 'Journal of the Chemical Society, Perkin Transactions 1'
_journal_page_first 1949
_journal_paper_doi 10.1039/a900467j
_journal_year 1999
_chemical_formula_moiety 'C25 H27 N O6 '
_chemical_formula_sum 'C25 H27 N O6'
_chemical_formula_weight 437.49
_space_group_IT_number 33
_symmetry_cell_setting orthorhombic
_symmetry_Int_Tables_number 33
_symmetry_space_group_name_Hall 'P 2c -2n'
_symmetry_space_group_name_H-M 'P n a 21'
_audit_creation_date 'Thu Jan 21 13:36:02 1999'
_audit_creation_method 'from TEXRAY.INF file'
_cell_angle_alpha 90
_cell_angle_beta 90
_cell_angle_gamma 90
_cell_formula_units_Z 4
_cell_length_a 12.749(2)
_cell_length_b 16.163(2)
_cell_length_c 10.624(2)
_cell_measurement_reflns_used 25
_cell_measurement_temperature 296.2
_cell_measurement_theta_max 30.0
_cell_measurement_theta_min 29.1
_cell_volume 2189.2(6)
_computing_cell_refinement 'Rigaku/AFC Diffractometer Control'
_computing_data_collection 'Rigaku/AFC Diffractometer Control'
_computing_data_reduction teXsan
_computing_publication_material teXsan
_computing_structure_refinement teXsan
_diffrn_ambient_temperature 296.2
_diffrn_measurement_device_type 'Rigaku AFC7R'
_diffrn_measurement_method \w-2\q
_diffrn_orient_matrix_UB_11 -0.06429
_diffrn_orient_matrix_UB_12 -0.03388
_diffrn_orient_matrix_UB_13 -0.01581
_diffrn_orient_matrix_UB_21 -0.04466
_diffrn_orient_matrix_UB_22 0.05016
_diffrn_orient_matrix_UB_23 0.01277
_diffrn_orient_matrix_UB_31 0.00485
_diffrn_orient_matrix_UB_32 0.01280
_diffrn_orient_matrix_UB_33 -0.09191
_diffrn_radiation_detector 'scintillation counter'
_diffrn_radiation_monochromator filter
_diffrn_radiation_source 'Rigaku rotating anode'
_diffrn_radiation_type 'Cu K\a'
_diffrn_radiation_wavelength 1.5418
_diffrn_reflns_av_R_equivalents 0.000
_diffrn_reflns_av_sigmaI/netI 0.043
_diffrn_reflns_limit_h_max 14
_diffrn_reflns_limit_h_min 0
_diffrn_reflns_limit_k_max 18
_diffrn_reflns_limit_k_min 0
_diffrn_reflns_limit_l_max 0
_diffrn_reflns_limit_l_min -11
_diffrn_reflns_number 1886
_diffrn_reflns_reduction_process 'Lp corrections applied'
_diffrn_reflns_theta_max 60.07
_diffrn_reflns_theta_min 2.73
_diffrn_standards_decay_% -0.58
_diffrn_standards_interval_count 150
_diffrn_standards_number 3
_exptl_absorpt_coefficient_mu 0.781
_exptl_absorpt_correction_type none
_exptl_crystal_colour colorless
_exptl_crystal_density_diffrn 1.327
_exptl_crystal_density_method 'not measured'
_exptl_crystal_description prismatic
_exptl_crystal_F_000 928.00
_exptl_crystal_size_max 0.400
_exptl_crystal_size_mid 0.200
_exptl_crystal_size_min 0.200
_refine_diff_density_max 0.15
_refine_diff_density_min -0.18
_refine_ls_extinction_coef 0.090(9)
_refine_ls_extinction_method 'Zachariasen(1967) type 2 Gaussian isotropic'
_refine_ls_goodness_of_fit_ref 1.385
_refine_ls_hydrogen_treatment noref
_refine_ls_matrix_type full
_refine_ls_number_constraints 0
_refine_ls_number_parameters 289
_refine_ls_number_reflns 1467
_refine_ls_number_restraints 0
_refine_ls_R_factor_all 0.0369
_refine_ls_R_factor_gt 0.0369
_refine_ls_shift/su_max 0.0080
_refine_ls_shift/su_mean 0.0010
_refine_ls_structure_factor_coef F
_refine_ls_weighting_details 'w = 1/[\s^2^(Fo) + 0.00119|Fo|^2^]'
_refine_ls_weighting_scheme calc
_refine_ls_wR_factor_gt 0.0584
_refine_ls_wR_factor_ref 0.0584
_reflns_number_gt 1467
_reflns_number_total 1886
_reflns_threshold_expression >2.0sigma(I)
_cod_data_source_file 900467jsup1.cif
_cod_data_source_block master_file_afc7*.xtl
_cod_depositor_comments
;
The following automatic conversions were performed:
'_reflns_observed_expression' tag replaced with
'_reflns_threshold_expression' tag as specified in the replacement
file
'cod-tools/trunk/perl-scripts/inputs/replacement_tags.lst'.

'_atom_site_calc_flags'
tag replaced with '_atom_site_calc_flag' tag as specified in the
replacement file
'cod-tools/trunk/perl-scripts/inputs/replacement_tags.lst'.

'_atom_type_scat_imag'
tag replaced with '_atom_type_scat_dispersion_imag' tag as specified
in the replacement file
'cod-tools/trunk/perl-scripts/inputs/replacement_tags.lst'.

Automatic conversion script
Id: cif_correct_tags 3137 2015-03-23 15:08:43Z antanas 
;
_cod_original_cell_volume 2189.2(4)
_cod_original_sg_symbol_H-M 'P n a 21     '
_cod_original_formula_sum 'C25 H27 N O6 '
_cod_database_code 7213024

loop_
_symmetry_equiv_pos_as_xyz
x,y,z
-x,-y,1/2+z
1/2-x,1/2+y,1/2+z
1/2+x,1/2-y,z

loop_
_atom_site_label
_atom_site_type_symbol
_atom_site_fract_x
_atom_site_fract_y
_atom_site_fract_z
_atom_site_U_iso_or_equiv
_atom_site_adp_type
_atom_site_occupancy
_atom_site_calc_flag
O(1) O 0.8770(2) 0.5191(2) 0.1553 0.0805(8) Uani 1.00 d
O(2) O 0.7553(3) 0.2576(2) -0.1436(4) 0.102(1) Uani 1.00 d
O(3) O 0.5778(3) 0.2387(2) -0.1150(6) 0.135(1) Uani 1.00 d
O(4) O 0.9401(2) 0.1669(1) 0.3822(4) 0.0656(7) Uani 1.00 d
O(5) O 0.8604(3) 0.1660(2) 0.5732(4) 0.0936(10) Uani 1.00 d
O(6) O 1.3909(2) 0.4796(2) -0.0371(4) 0.0860(9) Uani 1.00 d
N(1) N 0.9708(2) 0.4501(2) 0.3048(4) 0.0592(7) Uani 1.00 d
C(1) C 0.8856(3) 0.4638(2) 0.2324(5) 0.0596(8) Uani 1.00 d
C(2) C 0.8021(2) 0.4000(2) 0.2676(4) 0.0567(9) Uani 1.00 d
C(3) C 0.8669(2) 0.3355(2) 0.3373(4) 0.0515(8) Uani 1.00 d
C(4) C 0.8173(3) 0.2757(2) 0.4275(4) 0.0633(10) Uani 1.00 d
C(5) C 0.9025(3) 0.2192(2) 0.4782(4) 0.0667(9) Uani 1.00 d
C(6) C 0.9963(3) 0.2665(2) 0.5307(5) 0.081(1) Uani 1.00 d
C(7) C 1.0403(3) 0.3310(2) 0.4406(5) 0.072(1) Uani 1.00 d
C(8) C 0.9517(3) 0.3871(2) 0.4004(4) 0.0581(9) Uani 1.00 d
C(9) C 0.7379(2) 0.3648(2) 0.1619(4) 0.0580(8) Uani 1.00 d
C(10) C 0.6308(3) 0.3538(3) 0.1779(5) 0.085(1) Uani 1.00 d
C(11) C 0.5696(3) 0.3130(3) 0.0878(7) 0.103(2) Uani 1.00 d
C(12) C 0.6190(4) 0.2838(3) -0.0158(7) 0.097(1) Uani 1.00 d
C(13) C 0.7240(3) 0.2947(2) -0.0330(5) 0.0731(9) Uani 1.00 d
C(14) C 0.7856(3) 0.3352(2) 0.0533(4) 0.0636(9) Uani 1.00 d
C(15) C 0.6615(6) 0.2346(4) -0.2045(7) 0.136(2) Uani 1.00 d
C(16) C 0.8590(4) 0.0843(3) 0.5249(6) 0.090(1) Uani 1.00 d
C(17) C 0.8818(4) 0.0932(3) 0.3901(6) 0.083(1) Uani 1.00 d
C(18) C 1.0555(3) 0.5103(2) 0.3121(5) 0.0675(10) Uani 1.00 d
C(19) C 1.1430(3) 0.4971(2) 0.2179(4) 0.0592(8) Uani 1.00 d
C(20) C 1.2263(3) 0.5525(2) 0.2152(5) 0.070(1) Uani 1.00 d
C(21) C 1.3062(3) 0.5446(2) 0.1306(5) 0.073(1) Uani 1.00 d
C(22) C 1.3074(3) 0.4812(2) 0.0440(5) 0.0655(9) Uani 1.00 d
C(23) C 1.2261(3) 0.4261(2) 0.0444(5) 0.074(1) Uani 1.00 d
C(24) C 1.1448(3) 0.4338(2) 0.1306(5) 0.070(1) Uani 1.00 d
C(25) C 1.3902(4) 0.4185(3) -0.1329(6) 0.097(2) Uani 1.00 d
H(1) H 0.7554 0.4251 0.3262 0.0688 Uiso 1.00 calc
H(2) H 0.9011 0.3033 0.2749 0.0624 Uiso 1.00 calc
H(3) H 0.7857 0.3053 0.4955 0.0755 Uiso 1.00 calc
H(4) H 0.7651 0.2441 0.3858 0.0755 Uiso 1.00 calc
H(5) H 0.9744 0.2948 0.6053 0.0981 Uiso 1.00 calc
H(6) H 1.0500 0.2289 0.5504 0.0981 Uiso 1.00 calc
H(7) H 1.0932 0.3631 0.4813 0.0862 Uiso 1.00 calc
H(8) H 1.0698 0.3048 0.3689 0.0862 Uiso 1.00 calc
H(9) H 0.9223 0.4126 0.4729 0.0701 Uiso 1.00 calc
H(10) H 0.5989 0.3739 0.2520 0.1012 Uiso 1.00 calc
H(11) H 0.4961 0.3059 0.0979 0.1237 Uiso 1.00 calc
H(12) H 0.8591 0.3426 0.0394 0.0772 Uiso 1.00 calc
H(13) H 0.6516 0.2690 -0.2759 0.1634 Uiso 1.00 calc
H(14) H 0.6717 0.1781 -0.2360 0.1634 Uiso 1.00 calc
H(15) H 0.7934 0.0586 0.5374 0.1070 Uiso 1.00 calc
H(16) H 0.9127 0.0516 0.5640 0.1070 Uiso 1.00 calc
H(17) H 0.8183 0.0975 0.3428 0.0978 Uiso 1.00 calc
H(18) H 0.9212 0.0474 0.3589 0.0978 Uiso 1.00 calc
H(19) H 1.0268 0.5638 0.2984 0.0815 Uiso 1.00 calc
H(20) H 1.0847 0.5077 0.3944 0.0815 Uiso 1.00 calc
H(21) H 1.2283 0.5967 0.2736 0.0833 Uiso 1.00 calc
H(22) H 1.3622 0.5836 0.1312 0.0880 Uiso 1.00 calc
H(23) H 1.2258 0.3816 -0.0139 0.0878 Uiso 1.00 calc
H(24) H 1.0889 0.3952 0.1294 0.0847 Uiso 1.00 calc
H(25) H 1.3304 0.4260 -0.1853 0.1173 Uiso 1.00 calc
H(26) H 1.3894 0.3653 -0.0970 0.1173 Uiso 1.00 calc
H(27) H 1.4521 0.4247 -0.1835 0.1173 Uiso 1.00 calc

loop_
_atom_site_aniso_label
_atom_site_aniso_U_11
_atom_site_aniso_U_22
_atom_site_aniso_U_33
_atom_site_aniso_U_12
_atom_site_aniso_U_13
_atom_site_aniso_U_23
O(1) 0.093(2) 0.062(1) 0.086(2) -0.005(1) -0.017(2) 0.025(1)
O(2) 0.165(3) 0.077(2) 0.064(2) -0.014(2) -0.041(2) 0.003(1)
O(3) 0.143(3) 0.093(2) 0.170(4) -0.037(2) -0.100(3) 0.005(3)
O(4) 0.079(1) 0.060(1) 0.058(1) 0.0013(10) 0.003(1) -0.002(1)
O(5) 0.150(3) 0.077(2) 0.054(2) 0.005(2) 0.014(2) 0.018(1)
O(6) 0.083(2) 0.088(2) 0.087(2) -0.009(1) 0.016(1) -0.001(1)
N(1) 0.064(1) 0.051(1) 0.063(2) 0.000(1) -0.010(1) -0.004(1)
C(1) 0.066(2) 0.053(2) 0.060(2) 0.004(1) -0.004(1) -0.002(1)
C(2) 0.054(2) 0.060(2) 0.056(2) 0.011(1) -0.003(1) 0.004(1)
C(3) 0.054(2) 0.055(2) 0.046(2) 0.009(1) -0.002(1) -0.001(1)
C(4) 0.073(2) 0.064(2) 0.053(2) 0.002(1) 0.006(2) 0.004(1)
C(5) 0.098(2) 0.054(2) 0.048(2) 0.007(1) -0.009(1) 0.002(1)
C(6) 0.107(3) 0.065(2) 0.072(2) 0.011(2) -0.036(2) 0.002(2)
C(7) 0.073(2) 0.062(2) 0.080(2) 0.003(1) -0.034(2) -0.010(2)
C(8) 0.069(2) 0.056(2) 0.050(2) 0.004(1) -0.010(1) -0.008(1)
C(9) 0.055(1) 0.056(2) 0.062(2) 0.004(1) -0.012(1) 0.014(1)
C(10) 0.057(1) 0.089(3) 0.109(3) 0.001(2) -0.007(2) 0.032(2)
C(11) 0.060(2) 0.100(3) 0.149(4) -0.020(2) -0.034(2) 0.027(3)
C(12) 0.089(2) 0.070(2) 0.132(3) -0.011(2) -0.056(2) 0.032(2)
C(13) 0.095(2) 0.059(2) 0.064(2) -0.014(2) -0.032(2) 0.023(1)
C(14) 0.067(2) 0.066(2) 0.058(2) -0.003(1) -0.012(1) 0.013(1)
C(15) 0.196(4) 0.108(4) 0.104(4) -0.062(4) -0.096(3) 0.030(3)
C(16) 0.096(3) 0.070(2) 0.105(2) -0.005(2) 0.014(3) 0.019(2)
C(17) 0.087(3) 0.063(2) 0.098(2) -0.009(2) -0.004(2) -0.008(2)
C(18) 0.074(2) 0.050(2) 0.078(2) -0.007(1) -0.008(2) -0.017(2)
C(19) 0.074(2) 0.048(2) 0.056(2) -0.004(1) -0.018(1) 0.004(1)
C(20) 0.085(2) 0.054(2) 0.071(2) -0.017(1) -0.012(2) -0.008(2)
C(21) 0.082(2) 0.060(2) 0.078(2) -0.022(2) -0.007(2) 0.000(2)
C(22) 0.072(2) 0.057(2) 0.067(2) -0.001(1) -0.010(1) 0.007(1)
C(23) 0.084(2) 0.060(2) 0.076(2) -0.011(1) -0.003(2) -0.018(2)
C(24) 0.074(2) 0.053(2) 0.084(2) -0.017(2) -0.004(2) -0.017(2)
C(25) 0.097(3) 0.092(3) 0.103(3) 0.008(2) 0.019(3) -0.019(2)

loop_
_atom_type_symbol
_atom_type_description
_atom_type_scat_dispersion_real
_atom_type_scat_dispersion_imag
_atom_type_scat_source
C C 0.018 0.009
;International Tables for Crystallography

(1992, Vol. C, Tables 4.2.6.8 and 6.1.1.1)

;
H H 0.000 0.000
;International Tables for Crystallography

(1992, Vol. C, Table 6.1.1.2)

;
N N 0.031 0.018
;International Tables for Crystallography

(1992, Vol. C, Tables 4.2.6.8 and 6.1.1.1)

;
O O 0.049 0.032
;International Tables for Crystallography

(1992, Vol. C, Tables 4.2.6.8 and 6.1.1.1)

;

loop_
_geom_angle_atom_site_label_1
_geom_angle_atom_site_label_2
_geom_angle_atom_site_label_3
_geom_angle
_geom_angle_site_symmetry_1
_geom_angle_site_symmetry_2
_geom_angle_site_symmetry_3
_geom_angle_publ_flag
C(13) O(2) C(15) 105.1(6) 1_555 1_555 1_555 yes
C(12) O(3) C(15) 104.3(4) 1_555 1_555 1_555 yes
C(5) O(4) C(17) 106.6(4) 1_555 1_555 1_555 yes
C(5) O(5) C(16) 108.0(4) 1_555 1_555 1_555 yes
C(22) O(6) C(25) 117.3(4) 1_555 1_555 1_555 yes
C(1) N(1) C(8) 112.2(3) 1_555 1_555 1_555 yes
C(1) N(1) C(18) 121.1(3) 1_555 1_555 1_555 yes
C(8) N(1) C(18) 123.6(3) 1_555 1_555 1_555 yes
O(1) C(1) N(1) 125.3(4) 1_555 1_555 1_555 yes
O(1) C(1) C(2) 126.6(4) 1_555 1_555 1_555 yes
N(1) C(1) C(2) 108.1(3) 1_555 1_555 1_555 yes
C(1) C(2) C(3) 101.7(3) 1_555 1_555 1_555 yes
C(1) C(2) C(9) 116.9(3) 1_555 1_555 1_555 yes
C(1) C(2) H(1) 107.9(4) 1_555 1_555 1_555 no
C(3) C(2) C(9) 113.6(3) 1_555 1_555 1_555 yes
C(3) C(2) H(1) 108.2(4) 1_555 1_555 1_555 no
C(9) C(2) H(1) 108.0(3) 1_555 1_555 1_555 no
C(2) C(3) C(4) 121.5(3) 1_555 1_555 1_555 yes
C(2) C(3) C(8) 103.0(3) 1_555 1_555 1_555 yes
C(2) C(3) H(2) 106.5(4) 1_555 1_555 1_555 no
C(4) C(3) C(8) 111.8(3) 1_555 1_555 1_555 yes
C(4) C(3) H(2) 106.6(3) 1_555 1_555 1_555 no
C(8) C(3) H(2) 106.4(3) 1_555 1_555 1_555 no
C(3) C(4) C(5) 108.2(3) 1_555 1_555 1_555 yes
C(3) C(4) H(3) 109.6(4) 1_555 1_555 1_555 no
C(3) C(4) H(4) 110.1(4) 1_555 1_555 1_555 no
C(5) C(4) H(3) 109.6(4) 1_555 1_555 1_555 no
C(5) C(4) H(4) 110.2(4) 1_555 1_555 1_555 no
H(3) C(4) H(4) 109.1(4) 1_555 1_555 1_555 no
O(4) C(5) O(5) 106.1(3) 1_555 1_555 1_555 yes
O(4) C(5) C(4) 110.3(3) 1_555 1_555 1_555 yes
O(4) C(5) C(6) 107.4(4) 1_555 1_555 1_555 yes
O(5) C(5) C(4) 110.1(4) 1_555 1_555 1_555 yes
O(5) C(5) C(6) 109.7(4) 1_555 1_555 1_555 yes
C(4) C(5) C(6) 112.9(3) 1_555 1_555 1_555 yes
C(5) C(6) C(7) 113.7(4) 1_555 1_555 1_555 yes
C(5) C(6) H(5) 108.3(5) 1_555 1_555 1_555 no
C(5) C(6) H(6) 109.1(4) 1_555 1_555 1_555 no
C(7) C(6) H(5) 107.5(4) 1_555 1_555 1_555 no
C(7) C(6) H(6) 108.4(5) 1_555 1_555 1_555 no
H(5) C(6) H(6) 109.8(6) 1_555 1_555 1_555 no
C(6) C(7) C(8) 108.2(4) 1_555 1_555 1_555 yes
C(6) C(7) H(7) 110.3(5) 1_555 1_555 1_555 no
C(6) C(7) H(8) 110.1(4) 1_555 1_555 1_555 no
C(8) C(7) H(7) 109.3(3) 1_555 1_555 1_555 no
C(8) C(7) H(8) 109.7(4) 1_555 1_555 1_555 no
H(7) C(7) H(8) 109.1(5) 1_555 1_555 1_555 no
N(1) C(8) C(3) 101.2(3) 1_555 1_555 1_555 yes
N(1) C(8) C(7) 119.4(4) 1_555 1_555 1_555 yes
N(1) C(8) H(9) 109.1(3) 1_555 1_555 1_555 no
C(3) C(8) C(7) 109.2(3) 1_555 1_555 1_555 yes
C(3) C(8) H(9) 108.3(4) 1_555 1_555 1_555 no
C(7) C(8) H(9) 109.1(4) 1_555 1_555 1_555 no
C(2) C(9) C(10) 119.6(4) 1_555 1_555 1_555 yes
C(2) C(9) C(14) 120.8(3) 1_555 1_555 1_555 yes
C(10) C(9) C(14) 119.3(4) 1_555 1_555 1_555 yes
C(9) C(10) C(11) 121.7(5) 1_555 1_555 1_555 yes
C(9) C(10) H(10) 118.8(5) 1_555 1_555 1_555 no
C(11) C(10) H(10) 119.5(5) 1_555 1_555 1_555 no
C(10) C(11) C(12) 117.5(5) 1_555 1_555 1_555 yes
C(10) C(11) H(11) 121.9(8) 1_555 1_555 1_555 no
C(12) C(11) H(11) 120.6(7) 1_555 1_555 1_555 no
O(3) C(12) C(11) 128.7(6) 1_555 1_555 1_555 yes
O(3) C(12) C(13) 109.8(7) 1_555 1_555 1_555 yes
C(11) C(12) C(13) 121.4(6) 1_555 1_555 1_555 yes
O(2) C(13) C(12) 110.1(5) 1_555 1_555 1_555 yes
O(2) C(13) C(14) 127.7(5) 1_555 1_555 1_555 yes
C(12) C(13) C(14) 122.2(5) 1_555 1_555 1_555 yes
C(9) C(14) C(13) 117.9(4) 1_555 1_555 1_555 yes
C(9) C(14) H(12) 121.0(4) 1_555 1_555 1_555 no
C(13) C(14) H(12) 121.1(5) 1_555 1_555 1_555 no
O(2) C(15) O(3) 108.4(5) 1_555 1_555 1_555 yes
O(2) C(15) H(13) 108.9(6) 1_555 1_555 1_555 no
O(2) C(15) H(14) 106.9(8) 1_555 1_555 1_555 no
O(3) C(15) H(13) 113.9(9) 1_555 1_555 1_555 no
O(3) C(15) H(14) 111.6(7) 1_555 1_555 1_555 no
H(13) C(15) H(14) 106.9(9) 1_555 1_555 1_555 no
O(5) C(16) C(17) 105.1(4) 1_555 1_555 1_555 yes
O(5) C(16) H(15) 111.8(5) 1_555 1_555 1_555 no
O(5) C(16) H(16) 110.3(6) 1_555 1_555 1_555 no
C(17) C(16) H(15) 110.9(6) 1_555 1_555 1_555 no
C(17) C(16) H(16) 109.6(6) 1_555 1_555 1_555 no
H(15) C(16) H(16) 109.2(5) 1_555 1_555 1_555 no
O(4) C(17) C(16) 104.2(4) 1_555 1_555 1_555 yes
O(4) C(17) H(17) 110.7(5) 1_555 1_555 1_555 no
O(4) C(17) H(18) 111.0(5) 1_555 1_555 1_555 no
C(16) C(17) H(17) 110.6(6) 1_555 1_555 1_555 no
C(16) C(17) H(18) 111.6(6) 1_555 1_555 1_555 no
H(17) C(17) H(18) 108.7(6) 1_555 1_555 1_555 no
N(1) C(18) C(19) 114.6(3) 1_555 1_555 1_555 yes
N(1) C(18) H(19) 108.3(4) 1_555 1_555 1_555 no
N(1) C(18) H(20) 108.0(4) 1_555 1_555 1_555 no
C(19) C(18) H(19) 108.2(4) 1_555 1_555 1_555 no
C(19) C(18) H(20) 108.2(4) 1_555 1_555 1_555 no
H(19) C(18) H(20) 109.4(4) 1_555 1_555 1_555 no
C(18) C(19) C(20) 119.0(4) 1_555 1_555 1_555 yes
C(18) C(19) C(24) 124.1(4) 1_555 1_555 1_555 yes
C(20) C(19) C(24) 116.8(4) 1_555 1_555 1_555 yes
C(19) C(20) C(21) 121.6(4) 1_555 1_555 1_555 yes
C(19) C(20) H(21) 119.6(5) 1_555 1_555 1_555 no
C(21) C(20) H(21) 118.8(4) 1_555 1_555 1_555 no
C(20) C(21) C(22) 121.2(4) 1_555 1_555 1_555 yes
C(20) C(21) H(22) 119.6(5) 1_555 1_555 1_555 no
C(22) C(21) H(22) 119.3(5) 1_555 1_555 1_555 no
O(6) C(22) C(21) 116.2(4) 1_555 1_555 1_555 yes
O(6) C(22) C(23) 125.5(4) 1_555 1_555 1_555 yes
C(21) C(22) C(23) 118.3(4) 1_555 1_555 1_555 yes
C(22) C(23) C(24) 120.7(4) 1_555 1_555 1_555 yes
C(22) C(23) H(23) 119.6(5) 1_555 1_555 1_555 no
C(24) C(23) H(23) 119.6(4) 1_555 1_555 1_555 no
C(19) C(24) C(23) 121.4(4) 1_555 1_555 1_555 yes
C(19) C(24) H(24) 118.9(5) 1_555 1_555 1_555 no
C(23) C(24) H(24) 119.6(4) 1_555 1_555 1_555 no
O(6) C(25) H(25) 109.7(5) 1_555 1_555 1_555 no
O(6) C(25) H(26) 110.2(6) 1_555 1_555 1_555 no
O(6) C(25) H(27) 108.9(5) 1_555 1_555 1_555 no
H(25) C(25) H(26) 110.1(6) 1_555 1_555 1_555 no
H(25) C(25) H(27) 108.5(8) 1_555 1_555 1_555 no
H(26) C(25) H(27) 109.4(6) 1_555 1_555 1_555 no

loop_
_geom_bond_atom_site_label_1
_geom_bond_atom_site_label_2
_geom_bond_distance
_geom_bond_site_symmetry_1
_geom_bond_site_symmetry_2
_geom_bond_publ_flag
O(1) C(1) 1.217(5) 1_555 1_555 yes
O(2) C(13) 1.377(7) 1_555 1_555 yes
O(2) C(15) 1.409(7) 1_555 1_555 yes
O(3) C(12) 1.384(8) 1_555 1_555 yes
O(3) C(15) 1.43(1) 1_555 1_555 yes
O(4) C(5) 1.408(5) 1_555 1_555 yes
O(4) C(17) 1.408(6) 1_555 1_555 yes
O(5) C(5) 1.431(6) 1_555 1_555 yes
O(5) C(16) 1.416(7) 1_555 1_555 yes
O(6) C(22) 1.370(6) 1_555 1_555 yes
O(6) C(25) 1.418(7) 1_555 1_555 yes
N(1) C(1) 1.349(5) 1_555 1_555 yes
N(1) C(8) 1.459(5) 1_555 1_555 yes
N(1) C(18) 1.457(5) 1_555 1_555 yes
C(1) C(2) 1.528(6) 1_555 1_555 yes
C(2) C(3) 1.523(5) 1_555 1_555 yes
C(2) C(9) 1.502(6) 1_555 1_555 yes
C(2) H(1) 0.953 1_555 1_555 no
C(3) C(4) 1.502(5) 1_555 1_555 yes
C(3) C(8) 1.520(5) 1_555 1_555 yes
C(3) H(2) 0.950 1_555 1_555 no
C(4) C(5) 1.518(6) 1_555 1_555 yes
C(4) H(3) 0.956 1_555 1_555 no
C(4) H(4) 0.948 1_555 1_555 no
C(5) C(6) 1.525(6) 1_555 1_555 yes
C(6) C(7) 1.523(7) 1_555 1_555 yes
C(6) H(5) 0.956 1_555 1_555 no
C(6) H(6) 0.940 1_555 1_555 no
C(7) C(8) 1.509(5) 1_555 1_555 yes
C(7) H(7) 0.954 1_555 1_555 no
C(7) H(8) 0.950 1_555 1_555 no
C(8) H(9) 0.952 1_555 1_555 no
C(9) C(10) 1.387(6) 1_555 1_555 yes
C(9) C(14) 1.389(6) 1_555 1_555 yes
C(10) C(11) 1.400(8) 1_555 1_555 yes
C(10) H(10) 0.944 1_555 1_555 no
C(11) C(12) 1.353(10) 1_555 1_555 yes
C(11) H(11) 0.951 1_555 1_555 no
C(12) C(13) 1.362(8) 1_555 1_555 yes
C(13) C(14) 1.375(6) 1_555 1_555 yes
C(14) H(12) 0.955 1_555 1_555 no
C(15) H(13) 0.949 1_555 1_555 no
C(15) H(14) 0.981 1_555 1_555 no
C(16) C(17) 1.468(8) 1_555 1_555 yes
C(16) H(15) 0.943 1_555 1_555 no
C(16) H(16) 0.960 1_555 1_555 no
C(17) H(17) 0.955 1_555 1_555 no
C(17) H(18) 0.953 1_555 1_555 no
C(18) C(19) 1.514(7) 1_555 1_555 yes
C(18) H(19) 0.950 1_555 1_555 no
C(18) H(20) 0.951 1_555 1_555 no
C(19) C(20) 1.389(6) 1_555 1_555 yes
C(19) C(24) 1.382(6) 1_555 1_555 yes
C(20) C(21) 1.365(7) 1_555 1_555 yes
C(20) H(21) 0.946 1_555 1_555 no
C(21) C(22) 1.378(6) 1_555 1_555 yes
C(21) H(22) 0.952 1_555 1_555 no
C(22) C(23) 1.365(6) 1_555 1_555 yes
C(23) C(24) 1.388(6) 1_555 1_555 yes
C(23) H(23) 0.949 1_555 1_555 no
C(24) H(24) 0.947 1_555 1_555 no
C(25) H(25) 0.951 1_555 1_555 no
C(25) H(26) 0.941 1_555 1_555 no
C(25) H(27) 0.960 1_555 1_555 no

loop_
_geom_contact_atom_site_label_1
_geom_contact_atom_site_label_2
_geom_contact_distance
_geom_contact_site_symmetry_1
_geom_contact_site_symmetry_2
O(1) C(16) 3.476(6) 1_555 3_654
O(1) C(7) 3.490(5) 1_555 2_764
O(2) C(25) 3.329(8) 1_555 4_455
O(2) C(20) 3.424(5) 1_555 2_764
O(2) C(23) 3.599(6) 1_555 4_455
O(4) C(10) 3.277(6) 1_555 4_555
O(4) C(11) 3.553(9) 1_555 4_555
O(5) C(25) 3.429(7) 1_555 4_456
O(6) C(17) 3.516(6) 1_555 3_754
C(6) C(15) 3.514(7) 1_555 4_556
C(17) C(20) 3.596(7) 1_555 4_455

loop_
_geom_torsion_atom_site_label_1
_geom_torsion_atom_site_label_2
_geom_torsion_atom_site_label_3
_geom_torsion_atom_site_label_4
_geom_torsion
_geom_torsion_site_symmetry_1
_geom_torsion_site_symmetry_2
_geom_torsion_site_symmetry_3
_geom_torsion_site_symmetry_4
_geom_torsion_publ_flag
O(1) C(1) N(1) C(8) 171.6(4) 1_555 1_555 1_555 1_555 yes
O(1) C(1) N(1) C(18) 10.8(7) 1_555 1_555 1_555 1_555 yes
O(1) C(1) C(2) C(3) 164.8(4) 1_555 1_555 1_555 1_555 yes
O(1) C(1) C(2) C(9) 40.4(6) 1_555 1_555 1_555 1_555 yes
O(2) C(13) C(12) O(3) 0.2(5) 1_555 1_555 1_555 1_555 yes
O(2) C(13) C(12) C(11) 178.5(5) 1_555 1_555 1_555 1_555 yes
O(2) C(13) C(14) C(9) -177.1(4) 1_555 1_555 1_555 1_555 yes
O(2) C(15) O(3) C(12) 15.0(7) 1_555 1_555 1_555 1_555 yes
O(3) C(12) C(11) C(10) 177.0(5) 1_555 1_555 1_555 1_555 yes
O(3) C(12) C(13) C(14) -178.0(4) 1_555 1_555 1_555 1_555 yes
O(3) C(15) O(2) C(13) -14.9(6) 1_555 1_555 1_555 1_555 yes
O(4) C(5) O(5) C(16) -8.7(5) 1_555 1_555 1_555 1_555 yes
O(4) C(5) C(4) C(3) -68.5(4) 1_555 1_555 1_555 1_555 yes
O(4) C(5) C(6) C(7) 70.6(4) 1_555 1_555 1_555 1_555 yes
O(4) C(17) C(16) O(5) 26.4(6) 1_555 1_555 1_555 1_555 yes
O(5) C(5) O(4) C(17) 25.8(5) 1_555 1_555 1_555 1_555 yes
O(5) C(5) C(4) C(3) 174.7(3) 1_555 1_555 1_555 1_555 yes
O(5) C(5) C(6) C(7) -174.4(4) 1_555 1_555 1_555 1_555 yes
O(6) C(22) C(21) C(20) 179.4(4) 1_555 1_555 1_555 1_555 yes
O(6) C(22) C(23) C(24) -179.6(4) 1_555 1_555 1_555 1_555 yes
N(1) C(1) C(2) C(3) -17.0(4) 1_555 1_555 1_555 1_555 yes
N(1) C(1) C(2) C(9) -141.3(3) 1_555 1_555 1_555 1_555 yes
N(1) C(8) C(3) C(2) -36.3(4) 1_555 1_555 1_555 1_555 yes
N(1) C(8) C(3) C(4) -168.5(3) 1_555 1_555 1_555 1_555 yes
N(1) C(8) C(7) C(6) -174.5(3) 1_555 1_555 1_555 1_555 yes
N(1) C(18) C(19) C(20) 178.4(4) 1_555 1_555 1_555 1_555 yes
N(1) C(18) C(19) C(24) 0.2(6) 1_555 1_555 1_555 1_555 yes
C(1) N(1) C(8) C(3) 27.4(4) 1_555 1_555 1_555 1_555 yes
C(1) N(1) C(8) C(7) 147.1(3) 1_555 1_555 1_555 1_555 yes
C(1) N(1) C(18) C(19) -91.9(5) 1_555 1_555 1_555 1_555 yes
C(1) C(2) C(3) C(4) 158.8(3) 1_555 1_555 1_555 1_555 yes
C(1) C(2) C(3) C(8) 32.7(4) 1_555 1_555 1_555 1_555 yes
C(1) C(2) C(9) C(10) -138.3(4) 1_555 1_555 1_555 1_555 yes
C(1) C(2) C(9) C(14) 48.4(5) 1_555 1_555 1_555 1_555 yes
C(2) C(1) N(1) C(8) -6.6(4) 1_555 1_555 1_555 1_555 yes
C(2) C(1) N(1) C(18) -167.4(4) 1_555 1_555 1_555 1_555 yes
C(2) C(3) C(4) C(5) 178.8(3) 1_555 1_555 1_555 1_555 yes
C(2) C(3) C(8) C(7) -163.1(3) 1_555 1_555 1_555 1_555 yes
C(2) C(9) C(10) C(11) -172.9(4) 1_555 1_555 1_555 1_555 yes
C(2) C(9) C(14) C(13) 172.2(3) 1_555 1_555 1_555 1_555 yes
C(3) C(2) C(9) C(10) 103.7(4) 1_555 1_555 1_555 1_555 yes
C(3) C(2) C(9) C(14) -69.6(5) 1_555 1_555 1_555 1_555 yes
C(3) C(4) C(5) C(6) 51.8(5) 1_555 1_555 1_555 1_555 yes
C(3) C(8) N(1) C(18) -172.4(3) 1_555 1_555 1_555 1_555 yes
C(3) C(8) C(7) C(6) -58.9(4) 1_555 1_555 1_555 1_555 yes
C(4) C(3) C(2) C(9) -74.7(5) 1_555 1_555 1_555 1_555 yes
C(4) C(3) C(8) C(7) 64.8(4) 1_555 1_555 1_555 1_555 yes
C(4) C(5) O(4) C(17) -93.4(4) 1_555 1_555 1_555 1_555 yes
C(4) C(5) O(5) C(16) 110.7(4) 1_555 1_555 1_555 1_555 yes
C(4) C(5) C(6) C(7) -51.3(5) 1_555 1_555 1_555 1_555 yes
C(5) O(4) C(17) C(16) -32.3(5) 1_555 1_555 1_555 1_555 yes
C(5) O(5) C(16) C(17) -10.9(6) 1_555 1_555 1_555 1_555 yes
C(5) C(4) C(3) C(8) -59.1(4) 1_555 1_555 1_555 1_555 yes
C(5) C(6) C(7) C(8) 53.7(5) 1_555 1_555 1_555 1_555 yes
C(6) C(5) O(4) C(17) 143.1(4) 1_555 1_555 1_555 1_555 yes
C(6) C(5) O(5) C(16) -124.4(4) 1_555 1_555 1_555 1_555 yes
C(7) C(8) N(1) C(18) -52.7(5) 1_555 1_555 1_555 1_555 yes
C(8) N(1) C(18) C(19) 109.6(4) 1_555 1_555 1_555 1_555 yes
C(8) C(3) C(2) C(9) 159.2(3) 1_555 1_555 1_555 1_555 yes
C(9) C(10) C(11) C(12) 0.6(8) 1_555 1_555 1_555 1_555 yes
C(9) C(14) C(13) C(12) 0.8(6) 1_555 1_555 1_555 1_555 yes
C(10) C(9) C(14) C(13) -1.2(6) 1_555 1_555 1_555 1_555 yes
C(10) C(11) C(12) C(13) -1.0(8) 1_555 1_555 1_555 1_555 yes
C(11) C(10) C(9) C(14) 0.5(7) 1_555 1_555 1_555 1_555 yes
C(11) C(12) O(3) C(15) 172.5(6) 1_555 1_555 1_555 1_555 yes
C(11) C(12) C(13) C(14) 0.3(7) 1_555 1_555 1_555 1_555 yes
C(12) C(13) O(2) C(15) 9.2(5) 1_555 1_555 1_555 1_555 yes
C(13) C(12) O(3) C(15) -9.3(6) 1_555 1_555 1_555 1_555 yes
C(14) C(13) O(2) C(15) -172.7(4) 1_555 1_555 1_555 1_555 yes
C(18) C(19) C(20) C(21) -178.6(4) 1_555 1_555 1_555 1_555 yes
C(18) C(19) C(24) C(23) 178.3(4) 1_555 1_555 1_555 1_555 yes
C(19) C(20) C(21) C(22) 0.2(7) 1_555 1_555 1_555 1_555 yes
C(19) C(24) C(23) C(22) 0.2(7) 1_555 1_555 1_555 1_555 yes
C(20) C(19) C(24) C(23) 0.1(7) 1_555 1_555 1_555 1_555 yes
C(20) C(21) C(22) C(23) 0.1(7) 1_555 1_555 1_555 1_555 yes
C(21) C(20) C(19) C(24) -0.3(7) 1_555 1_555 1_555 1_555 yes
C(21) C(22) O(6) C(25) -175.7(5) 1_555 1_555 1_555 1_555 yes
C(21) C(22) C(23) C(24) -0.3(7) 1_555 1_555 1_555 1_555 yes
C(23) C(22) O(6) C(25) 3.6(7) 1_555 1_555 1_555 1_555 yes
